data_7160104
loop_
_publ_author_name
'Ivanova, Yulia'
'Spittaels, Sander'
'Gao, Ling-Jie'
'Schols, Dominique'
'Van Meervelt, Luc'
'Froeyen, Mathy'
'Dehaen, Wim'
'De Jonghe, Steven'

_publ_section_title
;
 Synthesis and evaluation of isothiazolo[4,5-b]pyridines as cyclin
 G-associated kinase (GAK) inhibitors
;
_journal_issue 36
_journal_name_full 'Organic &amp; Biomolecular Chemistry'
_journal_page_first 7373
_journal_page_last 7389
_journal_paper_doi 10.1039/D4OB00908H
_journal_volume 22
_journal_year 2024
_chemical_formula_moiety 'C6 H2 Br2 N2 S'
_chemical_formula_sum 'C6 H2 Br2 N2 S'
_chemical_formula_weight 293.98
_space_group_crystal_system monoclinic
_space_group_IT_number 14
_space_group_name_Hall '-P 2yn'
_space_group_name_H-M_alt 'P 1 21/n 1'
_atom_sites_solution_hydrogens geom
_atom_sites_solution_primary dual
_audit_creation_date 2023-01-26
_audit_creation_method
;
Olex2 1.3
(compiled 2020.11.12 svn.r5f609507 for OlexSys, GUI svn.r6408)
;
_audit_update_record
;
2024-05-23 deposited with the CCDC.	2024-07-22 downloaded from the CCDC.
;
_cell_angle_alpha 90
_cell_angle_beta 93.419(7)
_cell_angle_gamma 90
_cell_formula_units_Z 4
_cell_length_a 4.0454(3)
_cell_length_b 10.5096(8)
_cell_length_c 19.0866(16)
_cell_measurement_reflns_used 2860
_cell_measurement_temperature 294(2)
_cell_measurement_theta_max 25.5300
_cell_measurement_theta_min 2.8720
_cell_volume 810.03(11)
_computing_cell_refinement 'CrysAlisPro 1.171.42.73a (Rigaku OD, 2022)'
_computing_data_collection 'CrysAlisPro 1.171.42.73a (Rigaku OD, 2022)'
_computing_data_reduction 'CrysAlisPro 1.171.42.73a (Rigaku OD, 2022)'
_computing_molecular_graphics 'Olex2 1.3 (Dolomanov et al., 2009)'
_computing_publication_material 'Olex2 1.3 (Dolomanov et al., 2009)'
_computing_structure_refinement 'SHELXL 2016/4 (Sheldrick, 2015)'
_computing_structure_solution 'SHELXT 2014/5 (Sheldrick, 2014)'
_diffrn_ambient_temperature 294(2)
_diffrn_detector 'CCD plate'
_diffrn_detector_area_resol_mean 15.9631
_diffrn_detector_type Eos
_diffrn_measured_fraction_theta_full 0.999
_diffrn_measured_fraction_theta_max 0.999
_diffrn_measurement_details
;
List of Runs (angles in degrees, time in seconds):

  # Type    Start    End  Width  t~exp~   \w     \q     \k     \f   Frames
#--------------------------------------------------------------------------
  1  \w     37.00  96.00   1.00    5.00    --   19.03-178.00-120.00   59
  2  \w    -25.00  92.00   1.00    5.00    --   19.03  19.00 -30.00  117
  3  \w    -11.00  42.00   1.00    5.00    --   19.03  77.00  90.00   53
  4  \w    -42.00  13.00   1.00    5.00    --  -16.92 -77.00 150.00   55
  5  \w     39.00  95.00   1.00    5.00    --   19.03 178.00 150.00   56
  6  \w     -6.00  91.00   1.00    5.00    --   19.03  38.00  60.00   97
  7  \w    -15.00  10.00   1.00    5.00    --   19.03 -99.00-120.00   25
  8  \w    -53.00  45.00   1.00    5.00    --   19.03 -38.00 -90.00   98
;
_diffrn_measurement_device 'four-circle diffractometer'
_diffrn_measurement_device_type 'SuperNova, Single source at offset/far, Eos'
_diffrn_measurement_method '\w scans'
_diffrn_orient_matrix_type 'CrysAlisPro convention (1999,Acta A55,543-557)'
_diffrn_orient_matrix_UB_11 0.0521298000
_diffrn_orient_matrix_UB_12 0.0458768000
_diffrn_orient_matrix_UB_13 -0.0242919000
_diffrn_orient_matrix_UB_21 -0.0373392000
_diffrn_orient_matrix_UB_22 -0.0430838000
_diffrn_orient_matrix_UB_23 -0.0279593000
_diffrn_orient_matrix_UB_31 -0.1634671000
_diffrn_orient_matrix_UB_32 0.0244374000
_diffrn_orient_matrix_UB_33 -0.0037579000
_diffrn_radiation_monochromator mirror
_diffrn_radiation_probe x-ray
_diffrn_radiation_type 'Mo K\a'
_diffrn_radiation_wavelength 0.71073
_diffrn_reflns_av_R_equivalents 0.0322
_diffrn_reflns_av_unetI/netI 0.0260
_diffrn_reflns_Laue_measured_fraction_full 0.999
_diffrn_reflns_Laue_measured_fraction_max 0.999
_diffrn_reflns_limit_h_max 5
_diffrn_reflns_limit_h_min -5
_diffrn_reflns_limit_k_max 13
_diffrn_reflns_limit_k_min -13
_diffrn_reflns_limit_l_max 23
_diffrn_reflns_limit_l_min -23
_diffrn_reflns_number 8601
_diffrn_reflns_point_group_measured_fraction_full 0.999
_diffrn_reflns_point_group_measured_fraction_max 0.999
_diffrn_reflns_theta_full 25.242
_diffrn_reflns_theta_max 26.368
_diffrn_reflns_theta_min 2.886
_diffrn_source 'micro-focus sealed X-ray tube'
_diffrn_source_type 'SuperNova (Mo) X-ray Source'
_exptl_absorpt_coefficient_mu 10.193
_exptl_absorpt_correction_T_max 1.00000
_exptl_absorpt_correction_T_min 0.42346
_exptl_absorpt_correction_type multi-scan
_exptl_absorpt_process_details
;
CrysAlisPro 1.171.42.73a (Rigaku Oxford Diffraction, 2022)
Empirical absorption correction using spherical harmonics,
implemented in SCALE3 ABSPACK scaling algorithm.
;
_exptl_crystal_colour colourless
_exptl_crystal_colour_primary colourless
_exptl_crystal_density_diffrn 2.411
_exptl_crystal_description plate
_exptl_crystal_F_000 552
_exptl_crystal_size_max 0.3
_exptl_crystal_size_mid 0.25
_exptl_crystal_size_min 0.15
_refine_diff_density_max 0.516
_refine_diff_density_min -0.475
_refine_diff_density_rms 0.079
_refine_ls_extinction_method none
_refine_ls_goodness_of_fit_ref 1.082
_refine_ls_hydrogen_treatment constr
_refine_ls_matrix_type full
_refine_ls_number_parameters 100
_refine_ls_number_reflns 1638
_refine_ls_number_restraints 0
_refine_ls_restrained_S_all 1.082
_refine_ls_R_factor_all 0.0499
_refine_ls_R_factor_gt 0.0316
_refine_ls_shift/su_max 0.001
_refine_ls_shift/su_mean 0.000
_refine_ls_structure_factor_coef Fsqd
_refine_ls_weighting_details 'w=1/[\s^2^(Fo^2^)+(0.0201P)^2^+0.6154P] where P=(Fo^2^+2Fc^2^)/3'
_refine_ls_weighting_scheme calc
_refine_ls_wR_factor_gt 0.0582
_refine_ls_wR_factor_ref 0.0645
_reflns_Friedel_coverage 0.000
_reflns_number_gt 1262
_reflns_number_total 1638
_reflns_threshold_expression 'I > 2\s(I)'
_cod_data_source_file d4ob00908h2.cif
_cod_data_source_block wdh1122_auto
_cod_depositor_comments 'Adding full bibliography for 7160104.cif.'
_cod_database_code 7160104
_shelx_shelxl_version_number 2016/4
_chemical_oxdiff_formula C12H4N4S2Br2
_shelx_space_group_comment
;
The symmetry employed for this shelxl refinement is uniquely defined
by the following loop, which should always be used as a source of
symmetry information in preference to the above space-group names.
They are only intended as comments.
;
_shelx_estimated_absorpt_t_max 0.310
_shelx_estimated_absorpt_t_min 0.150
_reflns_odcompleteness_completeness 99.77
_reflns_odcompleteness_iscentric 1
_reflns_odcompleteness_theta 26.32
_olex2_refinement_description
;
1. Fixed Uiso
 At 1.2 times of:
  All C(H) groups
2.a Aromatic/amide H refined with riding coordinates:
 C6(H6), C8(H8)
;
_olex2_submission_original_sample_id 'Yulia Ivanova'
_olex2_submission_special_instructions 'No special instructions were received'
_oxdiff_exptl_absorpt_empirical_details
;
Empirical correction (ABSPACK) includes:
- Absorption correction using spherical harmonics
- Frame scaling
;
_oxdiff_exptl_absorpt_empirical_full_max 2.121
_oxdiff_exptl_absorpt_empirical_full_min 0.674

loop_
_space_group_symop_operation_xyz
'x, y, z'
'-x+1/2, y+1/2, -z+1/2'
'-x, -y, -z'
'x-1/2, -y-1/2, z-1/2'

loop_
_atom_site_label
_atom_site_type_symbol
_atom_site_fract_x
_atom_site_fract_y
_atom_site_fract_z
_atom_site_U_iso_or_equiv
_atom_site_adp_type
_atom_site_occupancy
_atom_site_site_symmetry_order
_atom_site_calc_flag
_atom_site_refinement_flags_posn
_atom_site_refinement_flags_adp
_atom_site_refinement_flags_occupancy
_atom_site_disorder_assembly
_atom_site_disorder_group
S1 S 0.3393(2) 0.52645(12) 0.74662(5) 0.0602(3) Uani 1 1 d . . . . .
N2 N 0.3736(7) 0.3757(3) 0.71889(17) 0.0557(9) Uani 1 1 d . . . . .
C3 C 0.5155(8) 0.3732(4) 0.66010(19) 0.0451(9) Uani 1 1 d . . . . .
C4 C 0.6112(7) 0.4922(3) 0.63126(17) 0.0371(8) Uani 1 1 d . . . . .
N5 N 0.7677(7) 0.5095(3) 0.57185(15) 0.0422(7) Uani 1 1 d . . . . .
C6 C 0.8344(8) 0.6294(4) 0.55582(18) 0.0447(9) Uani 1 1 d . . . . .
H6 H 0.940723 0.645345 0.514847 0.054 Uiso 1 1 calc R U . . .
C7 C 0.7526(8) 0.7329(4) 0.59757(19) 0.0430(9) Uani 1 1 d . . . . .
C8 C 0.5971(9) 0.7163(4) 0.65859(19) 0.0456(9) Uani 1 1 d . . . . .
H8 H 0.544743 0.784279 0.687067 0.055 Uiso 1 1 calc R U . . .
C9 C 0.5223(8) 0.5911(4) 0.67534(17) 0.0413(9) Uani 1 1 d . . . . .
Br10 Br 0.59105(11) 0.21832(4) 0.61490(3) 0.06839(17) Uani 1 1 d . . . . .
Br11 Br 0.87481(11) 0.89709(4) 0.56851(2) 0.06559(17) Uani 1 1 d . . . . .

loop_
_atom_site_aniso_label
_atom_site_aniso_U_11
_atom_site_aniso_U_22
_atom_site_aniso_U_33
_atom_site_aniso_U_23
_atom_site_aniso_U_13
_atom_site_aniso_U_12
S1 0.0558(6) 0.0874(9) 0.0388(5) 0.0010(5) 0.0157(4) 0.0012(6)
N2 0.0519(19) 0.068(3) 0.0485(19) 0.0122(18) 0.0107(15) -0.0003(17)
C3 0.040(2) 0.050(3) 0.046(2) 0.0072(19) 0.0036(16) 0.0036(18)
C4 0.0338(18) 0.041(2) 0.0364(18) -0.0011(16) 0.0035(15) 0.0045(16)
N5 0.0489(17) 0.0405(19) 0.0380(17) -0.0014(14) 0.0108(13) 0.0046(14)
C6 0.051(2) 0.046(2) 0.039(2) 0.0012(17) 0.0116(16) 0.0064(18)
C7 0.044(2) 0.038(2) 0.047(2) -0.0029(18) 0.0042(17) 0.0034(17)
C8 0.046(2) 0.050(3) 0.040(2) -0.0123(18) 0.0024(16) 0.0091(18)
C9 0.0358(19) 0.058(3) 0.0297(18) -0.0016(17) 0.0003(14) 0.0048(17)
Br10 0.0740(3) 0.0435(3) 0.0895(4) 0.0071(2) 0.0207(2) 0.0026(2)
Br11 0.0818(3) 0.0390(3) 0.0769(3) -0.0013(2) 0.0127(2) -0.0015(2)

loop_
_atom_type_symbol
_atom_type_description
_atom_type_scat_dispersion_real
_atom_type_scat_dispersion_imag
_atom_type_scat_source
C C 0.0033 0.0016 'International Tables Vol C Tables 4.2.6.8 and 6.1.1.4'
H H 0.0000 0.0000 'International Tables Vol C Tables 4.2.6.8 and 6.1.1.4'
Br Br -0.2901 2.4595 'International Tables Vol C Tables 4.2.6.8 and 6.1.1.4'
N N 0.0061 0.0033 'International Tables Vol C Tables 4.2.6.8 and 6.1.1.4'
S S 0.1246 0.1234 'International Tables Vol C Tables 4.2.6.8 and 6.1.1.4'

loop_
_geom_angle_atom_site_label_1
_geom_angle_atom_site_label_2
_geom_angle_atom_site_label_3
_geom_angle
_geom_angle_site_symmetry_1
_geom_angle_site_symmetry_3
_geom_angle_publ_flag
N2 S1 C9 94.33(17) . . ?
C3 N2 S1 110.0(3) . . ?
N2 C3 C4 117.5(4) . . ?
N2 C3 Br10 120.7(3) . . ?
C4 C3 Br10 121.8(3) . . ?
N5 C4 C3 126.6(3) . . ?
N5 C4 C9 123.9(3) . . ?
C9 C4 C3 109.5(3) . . ?
C6 N5 C4 115.8(3) . . ?
N5 C6 H6 118.4 . . ?
N5 C6 C7 123.2(3) . . ?
C7 C6 H6 118.4 . . ?
C6 C7 Br11 117.9(3) . . ?
C8 C7 C6 121.5(4) . . ?
C8 C7 Br11 120.6(3) . . ?
C7 C8 H8 122.1 . . ?
C7 C8 C9 115.7(3) . . ?
C9 C8 H8 122.1 . . ?
C4 C9 S1 108.6(3) . . ?
C8 C9 S1 131.5(3) . . ?
C8 C9 C4 119.8(3) . . ?

loop_
_geom_bond_atom_site_label_1
_geom_bond_atom_site_label_2
_geom_bond_distance
_geom_bond_site_symmetry_2
_geom_bond_publ_flag
S1 N2 1.679(4) . ?
S1 C9 1.727(4) . ?
N2 C3 1.291(5) . ?
C3 C4 1.429(5) . ?
C3 Br10 1.876(4) . ?
C4 N5 1.344(4) . ?
C4 C9 1.398(5) . ?
N5 C6 1.328(5) . ?
C6 H6 0.9300 . ?
C6 C7 1.400(5) . ?
C7 C8 1.367(5) . ?
C7 Br11 1.887(4) . ?
C8 H8 0.9300 . ?
C8 C9 1.391(5) . ?

loop_
_geom_torsion_atom_site_label_1
_geom_torsion_atom_site_label_2
_geom_torsion_atom_site_label_3
_geom_torsion_atom_site_label_4
_geom_torsion
_geom_torsion_site_symmetry_1
_geom_torsion_site_symmetry_2
_geom_torsion_site_symmetry_3
_geom_torsion_site_symmetry_4
_geom_torsion_publ_flag
S1 N2 C3 C4 0.0(4) . . . . ?
S1 N2 C3 Br10 -179.97(18) . . . . ?
N2 S1 C9 C4 -0.7(3) . . . . ?
N2 S1 C9 C8 -178.3(3) . . . . ?
N2 C3 C4 N5 178.4(3) . . . . ?
N2 C3 C4 C9 -0.5(4) . . . . ?
C3 C4 N5 C6 -179.3(3) . . . . ?
C3 C4 C9 S1 0.8(3) . . . . ?
C3 C4 C9 C8 178.7(3) . . . . ?
C4 N5 C6 C7 0.6(5) . . . . ?
N5 C4 C9 S1 -178.1(3) . . . . ?
N5 C4 C9 C8 -0.2(5) . . . . ?
N5 C6 C7 C8 0.2(6) . . . . ?
N5 C6 C7 Br11 178.4(3) . . . . ?
C6 C7 C8 C9 -1.0(5) . . . . ?
C7 C8 C9 S1 178.4(3) . . . . ?
C7 C8 C9 C4 1.0(5) . . . . ?
C9 S1 N2 C3 0.4(3) . . . . ?
C9 C4 N5 C6 -0.6(5) . . . . ?
Br10 C3 C4 N5 -1.7(5) . . . . ?
Br10 C3 C4 C9 179.4(2) . . . . ?
Br11 C7 C8 C9 -179.2(2) . . . . ?
